data_4123058
loop_
_publ_author_name
'Blackburn, Anthea K.'
'Sue, Andrew C.-H.'
'Shveyd, Alexander K.'
'Cao, Dennis'
'Tayi, Alok'
'Narayanan, Ashwin'
'Rolczynski, Brian S.'
'Szarko, Jodi M.'
'Bozdemir, Ozgur A.'
'Wakabayashi, Rie'
'Lehrman, Jessica A.'
'Kahr, Bart'
'Chen, Lin X.'
'Nassar, Majed S.'
'Stupp, Samuel I.'
'Stoddart, J. Fraser'

_publ_section_title
;
 Lock-Arm Supramolecular Ordering: A Molecular Construction Set for
 Cocrystallizing Organic Charge Transfer Complexes.
;
_journal_name_full 'Journal of the American Chemical Society'
_journal_page_first 141124065827003
_journal_paper_doi 10.1021/ja509442t
_journal_year 2014
_chemical_formula_moiety '2(C18 H20 N2 O8), C10 H9 N O'
_chemical_formula_sum 'C46 H49 N5 O17'
_chemical_formula_weight 943.90
_chemical_name_systematic
;
 ?
;
_space_group_crystal_system triclinic
_space_group_IT_number 2
_space_group_name_Hall '-P 1'
_space_group_name_H-M_alt 'P -1'
_symmetry_space_group_name_Hall '-P 1'
_symmetry_space_group_name_H-M 'P -1'
_atom_sites_solution_hydrogens mixed
_atom_sites_solution_primary direct
_audit_creation_date 2014-09-02
_audit_creation_method
;
Olex2 1.2
(compiled 2014.08.28 svn.r2986 for OlexSys, GUI svn.r4866)
;
_cell_angle_alpha 71.882(9)
_cell_angle_beta 81.810(9)
_cell_angle_gamma 84.105(8)
_cell_formula_units_Z 1
_cell_length_a 6.7603(7)
_cell_length_b 10.8522(11)
_cell_length_c 15.785(2)
_cell_measurement_reflns_used 3143
_cell_measurement_temperature 84(2)
_cell_measurement_theta_max 63.98
_cell_measurement_theta_min 2.97
_cell_volume 1087.3(2)
_computing_cell_refinement 'SAINT V7.23A (Bruker, 2005)'
_computing_data_collection 'APEX2 V2.1-4 (Bruker, 2007)'
_computing_data_reduction 'Bruker SAINT'
_computing_molecular_graphics 'Olex2 (Dolomanov et al., 2009)'
_computing_publication_material 'Olex2 (Dolomanov et al., 2009)'
_computing_structure_refinement 'ShelXL (Sheldrick, 2008)'
_computing_structure_solution 'ShelXS (Sheldrick, 2008)'
_diffrn_ambient_temperature 84.64
_diffrn_detector_area_resol_mean 8
_diffrn_measured_fraction_theta_full 0.779
_diffrn_measured_fraction_theta_max 0.971
_diffrn_measurement_device_type 'Bruker SMART APEX CCD area detector'
_diffrn_measurement_method '\w and \f scans'
_diffrn_radiation_monochromator 'Quazar optics'
_diffrn_radiation_type CuK\a
_diffrn_radiation_wavelength 1.54178
_diffrn_reflns_av_R_equivalents 0.0497
_diffrn_reflns_av_unetI/netI 0.0596
_diffrn_reflns_Laue_measured_fraction_full 0.779
_diffrn_reflns_Laue_measured_fraction_max 0.971
_diffrn_reflns_limit_h_max 7
_diffrn_reflns_limit_h_min -5
_diffrn_reflns_limit_k_max 12
_diffrn_reflns_limit_k_min -12
_diffrn_reflns_limit_l_max 17
_diffrn_reflns_limit_l_min -17
_diffrn_reflns_number 8112
_diffrn_reflns_point_group_measured_fraction_full 0.779
_diffrn_reflns_point_group_measured_fraction_max 0.971
_diffrn_reflns_theta_full 67.679
_diffrn_reflns_theta_max 59.131
_diffrn_reflns_theta_min 5.939
_diffrn_source 'sealed tube'
_exptl_absorpt_coefficient_mu 0.938
_exptl_absorpt_correction_T_max 0.7526
_exptl_absorpt_correction_T_min 0.4791
_exptl_absorpt_correction_type multi-scan
_exptl_absorpt_process_details
'SADABS-2008/1 (Bruker,2008) was used for absorption correction. wR2(int) was 0.1046 before and 0.0592 after correction. The Ratio of minimum to maximum transmission is 0.6366. The \l/2 correction factor is 0.0000.'
_exptl_crystal_colour red
_exptl_crystal_colour_primary red
_exptl_crystal_density_diffrn 1.441
_exptl_crystal_description plate
_exptl_crystal_F_000 496
_exptl_crystal_size_max 0.722
_exptl_crystal_size_mid 0.238
_exptl_crystal_size_min 0.094
_refine_diff_density_max 0.496
_refine_diff_density_min -0.444
_refine_diff_density_rms 0.055
_refine_ls_extinction_method none
_refine_ls_goodness_of_fit_ref 1.018
_refine_ls_hydrogen_treatment mixed
_refine_ls_matrix_type full
_refine_ls_number_parameters 305
_refine_ls_number_reflns 3058
_refine_ls_number_restraints 0
_refine_ls_restrained_S_all 1.018
_refine_ls_R_factor_all 0.0771
_refine_ls_R_factor_gt 0.0568
_refine_ls_shift/su_max 0.007
_refine_ls_shift/su_mean 0.000
_refine_ls_structure_factor_coef Fsqd
_refine_ls_weighting_details 'w=1/[\s^2^(Fo^2^)+(0.1060P)^2^+0.2340P] where P=(Fo^2^+2Fc^2^)/3'
_refine_ls_weighting_scheme calc
_refine_ls_wR_factor_gt 0.1528
_refine_ls_wR_factor_ref 0.1692
_reflns_Friedel_coverage 0.000
_reflns_number_gt 2259
_reflns_number_total 3058
_reflns_threshold_expression 'I > 2\s(I)'
_cod_data_source_file ja509442t_si_002.cif
_cod_data_source_block n0571_ncs
_cod_database_code 4123058
_shelxl_version_number 2013-4
_shelx_space_group_comment
;
The symmetry employed for this shelxl refinement is uniquely defined
by the following loop, which should always be used as a source of
symmetry information in preference to the above space-group names.
They are only intended as comments.
;
_shelx_estimated_absorpt_t_max 0.917
_shelx_estimated_absorpt_t_min 0.551
_olex2_refinement_description
;
1. Fixed Uiso
 At 1.2 times of:
  All C(H) groups, All C(H,H) groups, All N(H,H) groups
 At 1.5 times of:
  All O(H) groups
2. Shared sites
{O14, N14A}
3. Uiso/Uaniso restraints and constraints
Uiso(O14) = Uiso(N14A)
4. Others
 Fixed Sof: O14(0.5) H14(0.5) N14A(0.5) H14A(0.5) H14B(0.5)
5.a Rotating group:
 N14A(H14A,H14B)
5.b Secondary CH2 refined with riding coordinates:
 C19(H19A,H19B), C24(H24A,H24B), C26(H26A,H26B), C27(H27A,H27B), C29(H29A,
 H29B), C31(H31A,H31B), C32(H32A,H32B), C34(H34A,H34B)
5.c Aromatic/amide H refined with riding coordinates:
 C9(H9), C12(H12), C25(H25), C30(H30), C33(H33)
5.d Tetrahedral OH refined with riding coordinates:
 O14(H14)
5.e Idealised tetrahedral OH refined as rotating group:
 O8(H8), O13(H13)
;
_olex2_submission_special_instructions 'No special instructions were received'

loop_
_space_group_symop_operation_xyz
'x, y, z'
'-x, -y, -z'

loop_
_atom_site_label
_atom_site_type_symbol
_atom_site_fract_x
_atom_site_fract_y
_atom_site_fract_z
_atom_site_U_iso_or_equiv
_atom_site_adp_type
_atom_site_occupancy
_atom_site_site_symmetry_order
_atom_site_calc_flag
_atom_site_refinement_flags_posn
_atom_site_refinement_flags_occupancy
_atom_site_disorder_assembly
_atom_site_disorder_group
O1 O 0.4210(3) 0.08638(19) 0.32071(15) 0.0479(6) Uani 1 1 d . . . .
O2 O 0.9187(3) 0.75795(19) 0.11924(15) 0.0477(6) Uani 1 1 d . . . .
O3 O 0.9026(3) 0.3189(2) 0.24719(16) 0.0498(6) Uani 1 1 d . . . .
O4 O 0.9079(3) 0.05213(19) 0.12517(15) 0.0455(6) Uani 1 1 d . . . .
O5 O 0.3368(4) -0.1598(2) 0.24631(16) 0.0509(6) Uani 1 1 d . . . .
N6 N 0.9062(4) 0.5426(2) 0.20380(18) 0.0440(7) Uani 1 1 d . . . .
O7 O 1.1358(4) 0.4718(2) 0.36199(16) 0.0548(6) Uani 1 1 d . . . .
O8 O 0.0380(4) 0.1701(2) 0.40958(17) 0.0588(7) Uani 1 1 d . . . .
H8 H 0.0142 0.2330 0.3645 0.088 Uiso 1 1 calc GR . . .
C9 C 0.6862(5) 0.0594(3) -0.0389(2) 0.0421(8) Uani 1 1 d . . . .
H9 H 0.8091 0.0984 -0.0646 0.050 Uiso 1 1 calc R . . .
N10 N 0.6337(4) -0.0567(2) 0.20677(17) 0.0430(7) Uani 1 1 d . . . .
C11 C 0.9324(5) 0.6440(3) 0.1242(2) 0.0429(8) Uani 1 1 d . . . .
C12 C 0.9884(5) 0.3612(3) 0.0408(2) 0.0434(8) Uani 1 1 d . . . .
H12 H 0.9805 0.2702 0.0675 0.052 Uiso 1 1 calc R . . .
O13 O 1.2845(4) 0.2572(2) 0.50341(17) 0.0652(7) Uani 1 1 d . . . .
H13 H 1.2014 0.2353 0.4767 0.098 Uiso 1 1 calc GR . . .
O14 O 0.4170(4) 0.2355(2) 0.13483(17) 0.0532(7) Uiso 0.5 1 d . P A 1
H14 H 0.4228 0.2053 0.1903 0.080 Uiso 0.5 1 calc R P A 1
C15 C 0.9745(5) 0.5819(3) 0.0509(2) 0.0418(8) Uani 1 1 d . . . .
C16 C 0.6376(5) 0.0085(3) 0.0531(2) 0.0417(8) Uani 1 1 d . . . .
C17 C 0.4880(5) 0.4322(3) 0.0139(3) 0.0491(9) Uani 1 1 d . . . .
C18 C 0.7502(5) 0.0078(3) 0.1276(2) 0.0434(8) Uani 1 1 d . . . .
C19 C 0.6877(5) -0.0736(3) 0.2957(2) 0.0473(8) Uani 1 1 d . . . .
H19A H 0.8340 -0.0927 0.2957 0.057 Uiso 1 1 calc R . . .
H19B H 0.6200 -0.1482 0.3394 0.057 Uiso 1 1 calc R . . .
C20 C 0.9636(5) 0.4486(3) 0.0908(2) 0.0415(8) Uani 1 1 d . . . .
C21 C 0.4579(5) -0.0493(3) 0.0906(2) 0.0420(8) Uani 1 1 d . . . .
C22 C 0.4585(5) -0.0958(3) 0.1891(2) 0.0436(8) Uani 1 1 d . . . .
C23 C 0.9219(5) 0.4230(3) 0.1892(2) 0.0451(8) Uani 1 1 d . . . .
C24 C 0.8457(5) 0.5651(3) 0.2914(2) 0.0493(9) Uani 1 1 d . . . .
H24A H 0.7790 0.4881 0.3326 0.059 Uiso 1 1 calc R . . .
H24B H 0.7465 0.6403 0.2836 0.059 Uiso 1 1 calc R . . .
C25 C 0.5098(5) 0.3651(3) -0.0510(3) 0.0563(10) Uani 1 1 d . . . .
H25 H 0.4918 0.2746 -0.0327 0.068 Uiso 1 1 calc R . . .
C26 C 0.2940(5) 0.0045(3) 0.3921(2) 0.0508(9) Uani 1 1 d . . . .
H26A H 0.3301 0.0044 0.4508 0.061 Uiso 1 1 calc R . . .
H26B H 0.3117 -0.0857 0.3890 0.061 Uiso 1 1 calc R . . .
C27 C 0.0823(5) 0.0542(3) 0.3835(3) 0.0524(9) Uani 1 1 d . . . .
H27A H 0.0563 0.0724 0.3205 0.063 Uiso 1 1 calc R . . .
H27B H -0.0074 -0.0134 0.4216 0.063 Uiso 1 1 calc R . . .
C28 C 0.4396(5) 0.3676(3) 0.1078(3) 0.0504(9) Uani 1 1 d . . . .
C29 C 1.0161(5) 0.5903(3) 0.3340(2) 0.0515(9) Uani 1 1 d . . . .
H29A H 1.0976 0.6582 0.2904 0.062 Uiso 1 1 calc R . . .
H29B H 0.9639 0.6209 0.3864 0.062 Uiso 1 1 calc R . . .
C30 C 0.4179(5) 0.4371(3) 0.1688(3) 0.0559(9) Uani 1 1 d . . . .
H30 H 0.3853 0.3941 0.2309 0.067 Uiso 1 1 calc R . . .
C31 C 1.4039(6) 0.3521(4) 0.4412(3) 0.0663(11) Uani 1 1 d . . . .
H31A H 1.4531 0.3227 0.3881 0.080 Uiso 1 1 calc R . . .
H31B H 1.5218 0.3613 0.4690 0.080 Uiso 1 1 calc R . . .
C32 C 0.6268(5) 0.0489(3) 0.3238(2) 0.0481(8) Uani 1 1 d . . . .
H32A H 0.6591 0.0334 0.3857 0.058 Uiso 1 1 calc R . . .
H32B H 0.7061 0.1209 0.2837 0.058 Uiso 1 1 calc R . . .
C33 C 0.5562(5) 0.4291(3) -0.1394(3) 0.0560(10) Uani 1 1 d . . . .
H33 H 0.5713 0.3824 -0.1820 0.067 Uiso 1 1 calc R . . .
C34 C 1.2915(6) 0.4825(4) 0.4112(3) 0.0615(10) Uani 1 1 d . . . .
H34A H 1.2334 0.5104 0.4640 0.074 Uiso 1 1 calc R . . .
H34B H 1.3838 0.5482 0.3728 0.074 Uiso 1 1 calc R . . .
N14A N 0.4170(4) 0.2355(2) 0.13483(17) 0.0532(7) Uiso 0.5 1 d . P A 2
H14A H 0.5087 0.1897 0.1600 0.064 Uiso 0.5 1 d GR P A 2
H14B H 0.3855 0.2146 0.0862 0.064 Uiso 0.5 1 d GR P A 2

loop_
_atom_site_aniso_label
_atom_site_aniso_U_11
_atom_site_aniso_U_22
_atom_site_aniso_U_33
_atom_site_aniso_U_23
_atom_site_aniso_U_13
_atom_site_aniso_U_12
O1 0.0539(15) 0.0307(12) 0.0593(14) -0.0145(10) -0.0038(11) -0.0045(10)
O2 0.0557(14) 0.0210(12) 0.0686(15) -0.0168(10) -0.0060(11) -0.0041(9)
O3 0.0640(15) 0.0230(12) 0.0624(15) -0.0101(11) -0.0105(11) -0.0069(10)
O4 0.0502(14) 0.0250(11) 0.0643(15) -0.0166(10) -0.0080(11) -0.0042(10)
O5 0.0635(15) 0.0342(12) 0.0578(14) -0.0158(11) -0.0039(12) -0.0137(11)
N6 0.0519(16) 0.0235(14) 0.0576(17) -0.0133(12) -0.0062(13) -0.0040(11)
O7 0.0624(15) 0.0393(13) 0.0670(16) -0.0195(11) -0.0111(12) -0.0066(11)
O8 0.0731(17) 0.0347(13) 0.0686(16) -0.0156(12) -0.0132(13) 0.0030(11)
C9 0.0491(19) 0.0171(15) 0.062(2) -0.0159(14) -0.0018(16) -0.0036(13)
N10 0.0550(17) 0.0204(13) 0.0546(17) -0.0134(12) -0.0041(13) -0.0035(11)
C11 0.0430(19) 0.0242(18) 0.063(2) -0.0138(15) -0.0084(15) -0.0024(13)
C12 0.0461(19) 0.0218(15) 0.064(2) -0.0147(15) -0.0092(16) -0.0018(13)
O13 0.0805(19) 0.0499(15) 0.0661(17) -0.0143(13) -0.0144(14) -0.0097(13)
C15 0.0438(19) 0.0232(17) 0.062(2) -0.0174(15) -0.0075(15) -0.0007(13)
C16 0.050(2) 0.0180(15) 0.059(2) -0.0164(14) -0.0064(16) 0.0015(13)
C17 0.0445(19) 0.0368(17) 0.077(3) -0.0328(18) -0.0102(17) 0.0033(14)
C18 0.051(2) 0.0196(15) 0.062(2) -0.0179(15) -0.0052(17) 0.0018(14)
C19 0.058(2) 0.0275(16) 0.057(2) -0.0122(15) -0.0113(16) -0.0022(14)
C20 0.0437(18) 0.0212(16) 0.061(2) -0.0120(14) -0.0104(15) -0.0023(13)
C21 0.050(2) 0.0160(14) 0.061(2) -0.0156(14) -0.0045(16) -0.0012(13)
C22 0.051(2) 0.0220(16) 0.060(2) -0.0164(15) -0.0049(17) -0.0028(14)
C23 0.0462(19) 0.0231(17) 0.068(2) -0.0137(16) -0.0108(16) -0.0055(13)
C24 0.058(2) 0.0256(17) 0.065(2) -0.0149(15) -0.0037(17) -0.0045(14)
C25 0.052(2) 0.041(2) 0.088(3) -0.037(2) -0.017(2) 0.0082(16)
C26 0.061(2) 0.0319(18) 0.059(2) -0.0135(16) -0.0034(17) -0.0058(15)
C27 0.059(2) 0.0373(19) 0.064(2) -0.0177(17) -0.0086(17) -0.0060(16)
C28 0.046(2) 0.0299(17) 0.082(3) -0.0247(18) -0.0120(17) -0.0006(14)
C29 0.066(2) 0.0312(18) 0.061(2) -0.0186(16) -0.0031(18) -0.0078(16)
C30 0.052(2) 0.049(2) 0.077(3) -0.0336(19) -0.0113(18) 0.0038(16)
C31 0.069(3) 0.060(2) 0.067(3) -0.007(2) -0.017(2) -0.012(2)
C32 0.053(2) 0.0334(18) 0.061(2) -0.0165(15) -0.0075(16) -0.0046(15)
C33 0.054(2) 0.048(2) 0.078(3) -0.036(2) -0.0156(19) 0.0074(16)
C34 0.065(2) 0.055(2) 0.067(2) -0.0167(19) -0.0104(19) -0.0188(18)

loop_
_atom_type_symbol
_atom_type_description
_atom_type_scat_dispersion_real
_atom_type_scat_dispersion_imag
_atom_type_scat_source
C C 0.0181 0.0091 'International Tables Vol C Tables 4.2.6.8 and 6.1.1.4'
H H 0.0000 0.0000 'International Tables Vol C Tables 4.2.6.8 and 6.1.1.4'
N N 0.0311 0.0180 'International Tables Vol C Tables 4.2.6.8 and 6.1.1.4'
O O 0.0492 0.0322 'International Tables Vol C Tables 4.2.6.8 and 6.1.1.4'

loop_
_geom_angle_atom_site_label_1
_geom_angle_atom_site_label_2
_geom_angle_atom_site_label_3
_geom_angle
_geom_angle_site_symmetry_1
_geom_angle_site_symmetry_3
C32 O1 C26 113.5(2) . .
C11 N6 C24 122.4(2) . .
C23 N6 C11 112.3(3) . .
C23 N6 C24 125.0(3) . .
C29 O7 C34 112.4(3) . .
C16 C9 C21 115.1(3) . 2_655
C18 N10 C19 123.2(3) . .
C22 N10 C18 111.6(3) . .
C22 N10 C19 125.1(3) . .
O2 C11 N6 124.8(3) . .
O2 C11 C15 129.3(3) . .
N6 C11 C15 105.9(2) . .
C15 C12 C20 114.4(3) 2_765 .
C12 C15 C11 129.5(3) 2_765 .
C12 C15 C20 123.3(3) 2_765 .
C20 C15 C11 107.2(3) . .
C9 C16 C18 129.6(3) . .
C9 C16 C21 122.2(3) . .
C21 C16 C18 108.1(3) . .
C17 C17 C28 118.4(4) 2_665 .
C25 C17 C17 119.5(4) . 2_665
C25 C17 C28 122.1(3) . .
O4 C18 N10 124.3(3) . .
O4 C18 C16 129.9(3) . .
N10 C18 C16 105.8(3) . .
N10 C19 C32 110.7(3) . .
C12 C20 C23 129.3(3) . .
C15 C20 C12 122.2(3) . .
C15 C20 C23 108.5(3) . .
C9 C21 C16 122.7(3) 2_655 .
C9 C21 C22 129.6(3) 2_655 .
C16 C21 C22 107.8(3) . .
O5 C22 N10 124.4(3) . .
O5 C22 C21 128.9(3) . .
N10 C22 C21 106.6(3) . .
O3 C23 N6 125.5(3) . .
O3 C23 C20 128.3(3) . .
N6 C23 C20 106.1(3) . .
N6 C24 C29 114.0(3) . .
C33 C25 C17 120.6(3) . .
O1 C26 C27 109.0(3) . .
O8 C27 C26 111.7(3) . .
O14 C28 C17 118.3(3) . .
C30 C28 O14 121.5(3) . .
C30 C28 C17 120.1(3) . .
O7 C29 C24 108.1(2) . .
C28 C30 C33 120.1(4) . 2_665
O13 C31 C34 112.5(3) . .
O1 C32 C19 112.8(3) . .
C25 C33 C30 121.2(3) . 2_665
O7 C34 C31 108.7(3) . .

loop_
_geom_bond_atom_site_label_1
_geom_bond_atom_site_label_2
_geom_bond_distance
_geom_bond_site_symmetry_2
O1 C26 1.434(4) .
O1 C32 1.412(4) .
O2 C11 1.209(4) .
O3 C23 1.219(4) .
O4 C18 1.205(4) .
O5 C22 1.221(4) .
N6 C11 1.392(4) .
N6 C23 1.379(4) .
N6 C24 1.472(4) .
O7 C29 1.428(4) .
O7 C34 1.428(4) .
O8 C27 1.433(4) .
C9 C16 1.387(5) .
C9 C21 1.390(4) 2_655
N10 C18 1.400(4) .
N10 C19 1.453(4) .
N10 C22 1.390(4) .
C11 C15 1.493(5) .
C12 C15 1.381(5) 2_765
C12 C20 1.396(4) .
O13 C31 1.412(5) .
O14 C28 1.381(4) .
C15 C12 1.381(5) 2_765
C15 C20 1.391(4) .
C16 C18 1.487(5) .
C16 C21 1.393(5) .
C17 C17 1.419(7) 2_665
C17 C25 1.415(5) .
C17 C28 1.434(5) .
C19 C32 1.528(4) .
C20 C23 1.480(5) .
C21 C9 1.390(4) 2_655
C21 C22 1.478(5) .
C24 C29 1.502(5) .
C25 C33 1.358(5) .
C26 C27 1.486(5) .
C28 C30 1.381(5) .
C30 C33 1.401(5) 2_665
C31 C34 1.506(6) .
C33 C30 1.401(5) 2_665

loop_
_geom_torsion_atom_site_label_1
_geom_torsion_atom_site_label_2
_geom_torsion_atom_site_label_3
_geom_torsion_atom_site_label_4
_geom_torsion
_geom_torsion_site_symmetry_1
_geom_torsion_site_symmetry_4
O1 C26 C27 O8 -74.0(4) . .
O2 C11 C15 C12 1.2(6) . 2_765
O2 C11 C15 C20 -176.7(3) . .
N6 C11 C15 C12 -180.0(3) . 2_765
N6 C11 C15 C20 2.1(3) . .
N6 C24 C29 O7 -70.4(3) . .
C9 C16 C18 O4 0.7(5) . .
C9 C16 C18 N10 -179.7(3) . .
C9 C16 C21 C9 -0.5(5) . 2_655
C9 C16 C21 C22 178.4(2) . .
C9 C21 C22 O5 4.5(5) 2_655 .
C9 C21 C22 N10 -177.7(3) 2_655 .
N10 C19 C32 O1 56.0(4) . .
C11 N6 C23 O3 -179.0(3) . .
C11 N6 C23 C20 0.4(4) . .
C11 N6 C24 C29 -83.4(4) . .
C11 C15 C20 C12 177.7(3) . .
C11 C15 C20 C23 -1.9(3) . .
C12 C15 C20 C12 -0.4(5) 2_765 .
C12 C15 C20 C23 -180.0(3) 2_765 .
C12 C20 C23 O3 0.9(6) . .
C12 C20 C23 N6 -178.5(3) . .
O13 C31 C34 O7 -65.5(4) . .
O14 C28 C30 C33 179.3(3) . 2_665
C15 C12 C20 C15 0.4(5) 2_765 .
C15 C12 C20 C23 179.8(3) 2_765 .
C15 C20 C23 O3 -179.6(3) . .
C15 C20 C23 N6 1.0(3) . .
C16 C21 C22 O5 -174.2(3) . .
C16 C21 C22 N10 3.5(3) . .
C17 C17 C25 C33 1.0(6) 2_665 .
C17 C17 C28 O14 -179.8(3) 2_665 .
C17 C17 C28 C30 -0.2(6) 2_665 .
C17 C25 C33 C30 -0.5(5) . 2_665
C17 C28 C30 C33 -0.3(5) . 2_665
C18 N10 C19 C32 81.5(4) . .
C18 N10 C22 O5 176.0(3) . .
C18 N10 C22 C21 -1.9(3) . .
C18 C16 C21 C9 177.4(2) . 2_655
C18 C16 C21 C22 -3.8(3) . .
C19 N10 C18 O4 2.2(4) . .
C19 N10 C18 C16 -177.4(2) . .
C19 N10 C22 O5 -7.0(5) . .
C19 N10 C22 C21 175.1(2) . .
C21 C9 C16 C18 -176.9(3) 2_655 .
C21 C9 C16 C21 0.5(4) 2_655 .
C21 C16 C18 O4 -177.0(3) . .
C21 C16 C18 N10 2.6(3) . .
C22 N10 C18 O4 179.3(3) . .
C22 N10 C18 C16 -0.4(3) . .
C22 N10 C19 C32 -95.1(3) . .
C23 N6 C11 O2 177.3(3) . .
C23 N6 C11 C15 -1.6(3) . .
C23 N6 C24 C29 104.0(3) . .
C24 N6 C11 O2 3.9(5) . .
C24 N6 C11 C15 -174.9(3) . .
C24 N6 C23 O3 -5.8(5) . .
C24 N6 C23 C20 173.6(3) . .
C25 C17 C28 O14 1.0(5) . .
C25 C17 C28 C30 -179.4(3) . .
C26 O1 C32 C19 73.6(3) . .
C28 C17 C25 C33 -179.8(3) . .
C29 O7 C34 C31 177.6(3) . .
C32 O1 C26 C27 178.8(2) . .
C34 O7 C29 C24 -174.4(3) . .
